data_4515407
loop_
_publ_author_name
'Ye, Yingxiang'
'Chen, Shimin'
'Chen, Liangji'
'Huang, Jitao'
'Ma, Zhenlin'
'Li, Ziyin'
'Yao, Zizhu'
'Zhang, Jindan'
'Zhang, Zhangjing'
'Xiang, Shengchang'

_publ_section_title
;
 Additive-Induced Supramolecular Isomerism and Enhancement of Robustness
 in Co(II)-Based MOFs for Efficiently Trapping Acetylene from
 Acetylene-Containing Mixtures.
;
_journal_issue 36
_journal_name_full 'ACS applied materials &amp; interfaces'
_journal_page_first 30912
_journal_page_last 30918
_journal_paper_doi 10.1021/acsami.8b11999
_journal_volume 10
_journal_year 2018
_chemical_formula_moiety '0.17(C54 H42 Co6 N24 O20)'
_chemical_formula_sum 'C9 H7 Co N4 O3.33'
_chemical_formula_weight 283.45
_space_group_crystal_system hexagonal
_space_group_IT_number 194
_space_group_name_Hall '-P 6c 2c'
_space_group_name_H-M_alt 'P 63/m m c'
_atom_sites_solution_hydrogens mixed
_atom_sites_solution_primary direct
_audit_creation_date 2018-03-04
_audit_creation_method
;
Olex2 1.2
(compiled 2017.08.10 svn.r3458 for OlexSys, GUI svn.r5381)
;
_cell_angle_alpha 90
_cell_angle_beta 90
_cell_angle_gamma 120
_cell_formula_units_Z 6
_cell_length_a 15.4117(5)
_cell_length_b 15.4117(5)
_cell_length_c 20.0413(6)
_cell_measurement_reflns_used 8773
_cell_measurement_temperature 292.53(10)
_cell_measurement_theta_max 73.7240
_cell_measurement_theta_min 3.9460
_cell_volume 4122.5(2)
_computing_cell_refinement
;
CrysAlisPro, Agilent Technologies,
Version 1.171.37.35 (release 13-08-2014 CrysAlis171 .NET)
(compiled Aug 13 2014,18:06:01)
;
_computing_data_collection
;
CrysAlisPro, Agilent Technologies,
Version 1.171.37.35 (release 13-08-2014 CrysAlis171 .NET)
(compiled Aug 13 2014,18:06:01)
;
_computing_data_reduction
;
CrysAlisPro, Agilent Technologies,
Version 1.171.37.35 (release 13-08-2014 CrysAlis171 .NET)
(compiled Aug 13 2014,18:06:01)
;
_computing_molecular_graphics 'Olex2 (Dolomanov et al., 2009)'
_computing_publication_material 'Olex2 (Dolomanov et al., 2009)'
_computing_structure_refinement 'ShelXL (Sheldrick, 2015)'
_computing_structure_solution 'ShelXS (Sheldrick, 2008)'
_diffrn_ambient_environment air
_diffrn_ambient_temperature 292.53(10)
_diffrn_detector 'CCD plate'
_diffrn_detector_area_resol_mean 10.5148
_diffrn_detector_type Atlas
_diffrn_measured_fraction_theta_full 0.993
_diffrn_measured_fraction_theta_max 0.982
_diffrn_measurement_details
;
#__ type_ start__ end____ width___ exp.time_
  1 omega  -50.00   33.00   1.0000    2.5000
omega____ theta____ kappa____ phi______ frames
    -      -41.4499   38.0000 -180.0000 83

#__ type_ start__ end____ width___ exp.time_
  2 omega  -74.00   35.00   1.0000    2.5000
omega____ theta____ kappa____ phi______ frames
    -      -41.4499   77.0000  -90.0000 109

#__ type_ start__ end____ width___ exp.time_
  3 omega   30.00   91.00   1.0000   20.0000
omega____ theta____ kappa____ phi______ frames
    -      106.3615  -30.0000   30.0000 61

#__ type_ start__ end____ width___ exp.time_
  4 omega   94.00  178.00   1.0000   20.0000
omega____ theta____ kappa____ phi______ frames
    -      106.3615  125.0000    0.0000 84

#__ type_ start__ end____ width___ exp.time_
  5 omega   33.00   98.00   1.0000   20.0000
omega____ theta____ kappa____ phi______ frames
    -      106.3615  -45.0000   30.0000 65

#__ type_ start__ end____ width___ exp.time_
  6 omega   33.00   98.00   1.0000   20.0000
omega____ theta____ kappa____ phi______ frames
    -      106.3615  -45.0000  -30.0000 65

#__ type_ start__ end____ width___ exp.time_
  7 omega   33.00   98.00   1.0000   20.0000
omega____ theta____ kappa____ phi______ frames
    -      106.3615  -45.0000  120.0000 65

#__ type_ start__ end____ width___ exp.time_
  8 omega -118.00   -9.00   1.0000    2.5000
omega____ theta____ kappa____ phi______ frames
    -      -41.4499  -77.0000   60.0000 109

#__ type_ start__ end____ width___ exp.time_
  9 omega -115.00  -13.00   1.0000    2.5000
omega____ theta____ kappa____ phi______ frames
    -      -41.4499  -57.0000 -180.0000 102

#__ type_ start__ end____ width___ exp.time_
 10 omega   30.00   55.00   1.0000   20.0000
omega____ theta____ kappa____ phi______ frames
    -      106.3615  -30.0000 -120.0000 25
;
_diffrn_measurement_device 'four-circle diffractometer'
_diffrn_measurement_device_type 'SuperNova, Dual, Cu at zero, Atlas'
_diffrn_measurement_method '\w scans'
_diffrn_orient_matrix_UB_11 -0.0413688000
_diffrn_orient_matrix_UB_12 -0.1108912000
_diffrn_orient_matrix_UB_13 0.0183001000
_diffrn_orient_matrix_UB_21 -0.1035925000
_diffrn_orient_matrix_UB_22 -0.0114056000
_diffrn_orient_matrix_UB_23 0.0139248000
_diffrn_orient_matrix_UB_31 -0.0298362000
_diffrn_orient_matrix_UB_32 -0.0298874000
_diffrn_orient_matrix_UB_33 -0.0733167000
_diffrn_radiation_monochromator mirror
_diffrn_radiation_probe x-ray
_diffrn_radiation_type CuK\a
_diffrn_radiation_wavelength 1.54184
_diffrn_reflns_av_R_equivalents 0.0546
_diffrn_reflns_av_unetI/netI 0.0252
_diffrn_reflns_Laue_measured_fraction_full 0.993
_diffrn_reflns_Laue_measured_fraction_max 0.982
_diffrn_reflns_limit_h_max 18
_diffrn_reflns_limit_h_min -18
_diffrn_reflns_limit_k_max 17
_diffrn_reflns_limit_k_min -18
_diffrn_reflns_limit_l_max 17
_diffrn_reflns_limit_l_min -24
_diffrn_reflns_number 17482
_diffrn_reflns_point_group_measured_fraction_full 0.993
_diffrn_reflns_point_group_measured_fraction_max 0.982
_diffrn_reflns_theta_full 67.684
_diffrn_reflns_theta_max 74.174
_diffrn_reflns_theta_min 3.311
_diffrn_source 'sealed X-ray tube'
_diffrn_source_type 'SuperNova (Cu) X-ray Source'
_exptl_absorpt_coefficient_mu 4.937
_exptl_absorpt_correction_T_max 1.00000
_exptl_absorpt_correction_T_min 0.36564
_exptl_absorpt_correction_type multi-scan
_exptl_absorpt_process_details
;
CrysAlisPro, Agilent Technologies,
Version 1.171.37.35 (release 13-08-2014 CrysAlis171 .NET)
(compiled Aug 13 2014,18:06:01)
Empirical absorption correction using spherical harmonics,
 implemented in SCALE3 ABSPACK scaling algorithm.
;
_exptl_crystal_density_diffrn 0.685
_exptl_crystal_description Rod
_exptl_crystal_F_000 856
_exptl_crystal_size_max 0.3
_exptl_crystal_size_mid 0.15
_exptl_crystal_size_min 0.15
_refine_diff_density_max 1.319
_refine_diff_density_min -0.975
_refine_diff_density_rms 0.161
_refine_ls_extinction_method none
_refine_ls_goodness_of_fit_ref 1.114
_refine_ls_hydrogen_treatment constr
_refine_ls_matrix_type full
_refine_ls_number_parameters 64
_refine_ls_number_reflns 1588
_refine_ls_number_restraints 18
_refine_ls_restrained_S_all 1.147
_refine_ls_R_factor_all 0.0995
_refine_ls_R_factor_gt 0.0898
_refine_ls_shift/su_max 0.000
_refine_ls_shift/su_mean 0.000
_refine_ls_structure_factor_coef Fsqd
_refine_ls_weighting_details
;
 w=1/[\s^2^(Fo^2^)+(0.1920P)^2^+1.5290P]
 where P=(Fo^2^+2Fc^2^)/3
;
_refine_ls_weighting_scheme calc
_refine_ls_wR_factor_gt 0.2438
_refine_ls_wR_factor_ref 0.2580
_reflns_Friedel_coverage 0.000
_reflns_number_gt 1325
_reflns_number_total 1588
_reflns_threshold_expression 'I > 2\s(I)'
_cod_data_source_file am8b11999_si_002.cif
_cod_data_source_block FJU-88
_cod_original_cell_volume 4122.4(3)
_cod_database_code 4515407
_shelxl_version_number 2013-2
_chemical_oxdiff_formula 'C N H O Co'
_shelx_space_group_comment
;
The symmetry employed for this shelxl refinement is uniquely defined
by the following loop, which should always be used as a source of
symmetry information in preference to the above space-group names.
They are only intended as comments.
;
_reflns_odcompleteness_completeness 99.93
_reflns_odcompleteness_iscentric 1
_reflns_odcompleteness_theta 66.97
_olex2_refinement_description
;
1. Fixed Uiso
 At 1.2 times of:
  All C(H) groups
 At 1.5 times of:
  All O(H,H) groups
2. Shared sites
{C2, N2}
3. Uiso/Uaniso restraints and constraints
Uanis(C5) \\sim Ueq, Uanis(C4) \\sim Ueq, Uanis(N2) \\sim Ueq: with sigma of
0.01 and sigma for terminal atoms of 0.02
Uanis(C2) = Uanis(N2)
Uanis(N1) = Uanis(O1)
4. Others
 Fixed Sof: C2(0.25) O1(0.5) H5(0.25) C3(0.5) H3(0.5) C1(0.25) C6(0.25)
 H2A(0.25) H2B(0.25) C4(0.5) H4(0.5) N1(0.5)
5.a Riding coordinates:
 O2(H2A,H2B)
5.b Aromatic/amide H refined with riding coordinates:
 C5(H5), C3(H3), C4(H4)
;
_olex2_submission_special_instructions 'No special instructions were received'

loop_
_space_group_symop_operation_xyz
'x, y, z'
'x-y, x, z+1/2'
'-y, x-y, z'
'-x, -y, z+1/2'
'-x+y, -x, z'
'y, -x+y, z+1/2'
'x-y, -y, -z'
'-x, -x+y, -z'
'y, x, -z'
'-y, -x, -z+1/2'
'-x+y, y, -z+1/2'
'x, x-y, -z+1/2'
'-x, -y, -z'
'-x+y, -x, -z-1/2'
'y, -x+y, -z'
'x, y, -z-1/2'
'x-y, x, -z'
'-y, x-y, -z-1/2'
'-x+y, y, z'
'x, x-y, z'
'-y, -x, z'
'y, x, z-1/2'
'x-y, -y, z-1/2'
'-x, -x+y, z-1/2'

loop_
_atom_site_label
_atom_site_type_symbol
_atom_site_fract_x
_atom_site_fract_y
_atom_site_fract_z
_atom_site_U_iso_or_equiv
_atom_site_adp_type
_atom_site_occupancy
_atom_site_site_symmetry_order
_atom_site_calc_flag
_atom_site_refinement_flags_posn
_atom_site_refinement_flags_adp
_atom_site_refinement_flags_occupancy
_atom_site_disorder_assembly
_atom_site_disorder_group
Co1 Co 0.74228(4) 0.48456(7) 0.7500 0.0210(4) Uani 1 4 d S T P . .
O3 O 0.6667 0.3333 0.7500 0.0132(13) Uani 1 12 d S T P . .
C2 C 0.5414(2) 0.4586(2) 0.5896(3) 0.0719(14) Uani 0.5 2 d S T P A 1
O1 O 0.6538(7) 0.4896(6) 0.6724(6) 0.0320(15) Uani 0.5 1 d . . . A 1
C5 C 0.5741(5) 0.5741(5) 0.5000 0.093(3) Uani 1 2 d S TU P . .
H5 H 0.6345 0.6345 0.5000 0.111 Uiso 0.5 2 calc RS T P B 2
C3 C 0.6294(6) 0.5096(5) 0.6248(4) 0.0354(17) Uani 0.5 1 d . . . A 2
H3 H 0.6833 0.5712 0.6122 0.042 Uiso 0.5 1 calc R . . A 2
C1 C 0.5707(4) 0.4293(4) 0.6518(5) 0.033(2) Uani 0.5 2 d S T P A 1
C6 C 0.5142(5) 0.4858(5) 0.5294(6) 0.046(3) Uani 0.5 2 d S T P A 2
O2 O 0.8187(2) 0.6375(5) 0.7500 0.085(3) Uani 1 4 d S T P A .
H2A H 0.8382 0.6765 0.7835 0.127 Uiso 0.5 2 d RS T P . .
H2B H 0.8382 0.6765 0.7165 0.127 Uiso 0.5 2 d RS T P . .
C4 C 0.6003(9) 0.5477(9) 0.5591(6) 0.078(4) Uani 0.5 1 d . U . A 1
H4 H 0.6610 0.5929 0.5788 0.094 Uiso 0.5 1 calc R . . A 1
N1 N 0.6271(9) 0.4586(8) 0.6796(8) 0.0320(15) Uani 0.5 1 d . . . A 2
N2 N 0.5414(2) 0.4586(2) 0.5896(3) 0.0719(14) Uani 1 2 d S TU P A 2

loop_
_atom_site_aniso_label
_atom_site_aniso_U_11
_atom_site_aniso_U_22
_atom_site_aniso_U_33
_atom_site_aniso_U_23
_atom_site_aniso_U_13
_atom_site_aniso_U_12
Co1 0.0248(5) 0.0240(6) 0.0139(6) 0.000 0.000 0.0120(3)
O3 0.0120(18) 0.0120(18) 0.016(3) 0.000 0.000 0.0060(9)
C2 0.078(2) 0.078(2) 0.059(3) 0.0127(13) -0.0127(13) 0.038(3)
O1 0.034(5) 0.032(5) 0.023(3) 0.017(4) 0.003(4) 0.012(4)
C5 0.074(3) 0.074(3) 0.075(5) 0.039(3) -0.039(3) -0.005(4)
C3 0.045(4) 0.035(4) 0.025(4) 0.008(3) -0.015(3) 0.019(3)
C1 0.039(4) 0.039(4) 0.024(5) 0.003(2) -0.003(2) 0.022(5)
C6 0.052(5) 0.052(5) 0.035(6) 0.014(3) -0.014(3) 0.028(6)
O2 0.069(4) 0.026(3) 0.145(8) 0.000 0.000 0.0128(16)
C4 0.075(6) 0.058(5) 0.071(6) 0.037(5) -0.039(5) 0.010(4)
N1 0.034(5) 0.032(5) 0.023(3) 0.017(4) 0.003(4) 0.012(4)
N2 0.078(2) 0.078(2) 0.059(3) 0.0127(13) -0.0127(13) 0.038(3)

loop_
_atom_type_symbol
_atom_type_description
_atom_type_scat_dispersion_real
_atom_type_scat_dispersion_imag
_atom_type_scat_source
C C 0.0181 0.0091 'International Tables Vol C Tables 4.2.6.8 and 6.1.1.4'
H H 0.0000 0.0000 'International Tables Vol C Tables 4.2.6.8 and 6.1.1.4'
Co Co -2.3653 3.6143 'International Tables Vol C Tables 4.2.6.8 and 6.1.1.4'
N N 0.0311 0.0180 'International Tables Vol C Tables 4.2.6.8 and 6.1.1.4'
O O 0.0492 0.0322 'International Tables Vol C Tables 4.2.6.8 and 6.1.1.4'

loop_
_geom_angle_atom_site_label_1
_geom_angle_atom_site_label_2
_geom_angle_atom_site_label_3
_geom_angle
_geom_angle_site_symmetry_1
_geom_angle_site_symmetry_3
O3 Co1 O1 91.8(2) . .
O3 Co1 O1 91.8(2) . 11_656
O3 Co1 O1 91.8(2) . 19_655
O3 Co1 O1 91.8(2) . 16_557
O3 Co1 O2 180.00(6) . .
O3 Co1 N1 80.7(3) . 16_557
O3 Co1 N1 80.7(3) . 11_656
O3 Co1 N1 80.7(3) . 19_655
O3 Co1 N1 80.7(3) . .
O1 Co1 O1 176.3(4) 19_655 16_557
O1 Co1 O1 84.0(6) . 19_655
O1 Co1 O1 84.0(6) 11_656 16_557
O1 Co1 O1 95.9(6) 11_656 19_655
O1 Co1 O1 95.9(6) . 16_557
O1 Co1 O1 176.3(4) . 11_656
O2 Co1 O1 88.2(2) . 19_655
O2 Co1 O1 88.2(2) . 11_656
O2 Co1 O1 88.2(2) . .
O2 Co1 O1 88.2(2) . 16_557
O2 Co1 N1 99.3(3) . 16_557
O2 Co1 N1 99.3(3) . .
O2 Co1 N1 99.3(3) . 11_656
O2 Co1 N1 99.3(3) . 19_655
N1 Co1 N1 161.4(6) 19_655 16_557
N1 Co1 N1 94.7(9) . 19_655
N1 Co1 N1 94.7(9) 11_656 16_557
N1 Co1 N1 161.4(6) . 11_656
N1 Co1 N1 82.3(8) . 16_557
N1 Co1 N1 82.3(8) 11_656 19_655
Co1 O3 Co1 120.0 14_667 3_655
Co1 O3 Co1 120.0 14_667 .
Co1 O3 Co1 120.0 3_655 .
C4 C2 C1 122.7(4) . .
C4 C2 C1 122.7(4) 21_665 .
C4 C2 C4 114.5(9) . 21_665
C1 O1 Co1 132.8(7) . .
C6 C5 C6 63.0(9) 13_666 .
C4 C5 C4 179.9(16) 9_556 .
O1 C1 C2 114.8(6) 21_665 .
O1 C1 C2 114.8(6) . .
O1 C1 O1 130.2(12) 21_665 .
C5 C6 C5 117.0(9) . 13_666
C5 C6 C6 58.5(4) 13_666 13_666
C5 C6 C6 58.5(4) . 13_666
C2 C4 C5 122.8(9) . .
C3 N1 Co1 130.8(7) . .
N1 N1 Co1 120.5(2) 21_665 .
N1 N1 C3 107.8(6) 21_665 .

loop_
_geom_bond_atom_site_label_1
_geom_bond_atom_site_label_2
_geom_bond_distance
_geom_bond_site_symmetry_2
Co1 O3 2.0184(10) .
Co1 O1 2.094(13) .
Co1 O1 2.095(13) 19_655
Co1 O1 2.095(13) 16_557
Co1 O1 2.095(13) 11_656
Co1 O2 2.041(7) .
Co1 N1 2.143(17) 19_655
Co1 N1 2.143(17) 16_557
Co1 N1 2.143(17) 11_656
Co1 N1 2.143(17) .
O3 Co1 2.0184(10) 14_667
O3 Co1 2.0184(10) 3_655
C2 C1 1.471(12) .
C2 C4 1.356(10) 21_665
C2 C4 1.356(10) .
O1 C1 1.218(11) .
C5 C6 1.340(9) .
C5 C6 1.340(9) 13_666
C5 C4 1.376(9) .
C5 C4 1.376(9) 9_556
C3 N1 1.342(16) .
C1 O1 1.218(11) 21_665
C6 C5 1.340(9) 13_666
C6 C6 1.40(2) 13_666
N1 N1 1.320(19) 21_665
